data_7710998
loop_
_publ_author_name
'Yang, Qianqian'
'Wang, Guo-Lu'
'Zhang, Yi-Quan'
'Tang, Jinkui'

_publ_section_title
;
 Self-assembly of fish-bone and grid-like CoII-based single-molecule
 magnets using dihydrazone ligands with NNN and NNO pockets
;
_journal_name_full 'Dalton Transactions'
_journal_paper_doi 10.1039/D2DT02451A
_journal_year 2022
_chemical_formula_moiety 'C84 H76 Co4 N28 O16, 4(Cl2 O8)'
_chemical_formula_sum 'C84 H76 Cl8 Co4 N28 O48'
_chemical_formula_weight 2765.04
_chemical_name_systematic Co4
_space_group_crystal_system orthorhombic
_space_group_IT_number 62
_space_group_name_Hall '-P 2ac 2n'
_space_group_name_H-M_alt 'P n m a'
_atom_sites_solution_hydrogens mixed
_atom_sites_solution_primary dual
_audit_creation_date 2022-01-07
_audit_creation_method
;
Olex2 1.3
(compiled 2020.11.12 svn.r5f609507 for OlexSys, GUI svn.r6408)
;
_audit_update_record
;
2022-03-25 deposited with the CCDC.	2022-08-16 downloaded from the CCDC.
;
_cell_angle_alpha 90
_cell_angle_beta 90
_cell_angle_gamma 90
_cell_formula_units_Z 4
_cell_length_a 36.8996(9)
_cell_length_b 19.0503(5)
_cell_length_c 21.1241(5)
_cell_measurement_reflns_used 9868
_cell_measurement_temperature 180.0
_cell_measurement_theta_max 23.790
_cell_measurement_theta_min 2.406
_cell_volume 14849.2(6)
_computing_cell_refinement 'SAINT V8.40A (Bruker, 2019)'
_computing_data_reduction 'SAINT V8.40A (Bruker, 2019)'
_computing_molecular_graphics 'Olex2 1.3 (Dolomanov et al., 2009)'
_computing_publication_material 'Olex2 1.3 (Dolomanov et al., 2009)'
_computing_structure_refinement 'SHELXL 2018/3 (Sheldrick, 2015)'
_computing_structure_solution 'SHELXT 2018/2 (Sheldrick, 2018)'
_diffrn_ambient_temperature 180.0
_diffrn_measured_fraction_theta_full 0.995
_diffrn_measured_fraction_theta_max 0.995
_diffrn_measurement_device_type 'CCD area detector'
_diffrn_measurement_method 'phi and omega scans'
_diffrn_radiation_monochromator graphite
_diffrn_radiation_type MoK\a
_diffrn_radiation_wavelength 0.71073
_diffrn_reflns_av_R_equivalents 0.0879
_diffrn_reflns_av_unetI/netI 0.0224
_diffrn_reflns_Laue_measured_fraction_full 0.995
_diffrn_reflns_Laue_measured_fraction_max 0.995
_diffrn_reflns_limit_h_max 42
_diffrn_reflns_limit_h_min -42
_diffrn_reflns_limit_k_max 21
_diffrn_reflns_limit_k_min -21
_diffrn_reflns_limit_l_max 23
_diffrn_reflns_limit_l_min -24
_diffrn_reflns_number 290382
_diffrn_reflns_point_group_measured_fraction_full 0.995
_diffrn_reflns_point_group_measured_fraction_max 0.995
_diffrn_reflns_theta_full 24.132
_diffrn_reflns_theta_max 24.132
_diffrn_reflns_theta_min 1.916
_diffrn_source_current 1.4
_diffrn_source_power 0.07
_diffrn_source_voltage 50.0
_exptl_absorpt_coefficient_mu 0.662
_exptl_absorpt_correction_T_max 0.899
_exptl_absorpt_correction_T_min 0.888
_exptl_absorpt_correction_type multi-scan
_exptl_absorpt_process_details
;
SADABS-2016/2 (Bruker,2016/2) was used for absorption correction.
wR2(int) was 0.1137 before and 0.0660 after correction.
The Ratio of minimum to maximum transmission is 0.8816.
The \l/2 correction factor is Not present.
;
_exptl_crystal_colour yellow
_exptl_crystal_colour_primary yellow
_exptl_crystal_density_diffrn 1.237
_exptl_crystal_description block
_exptl_crystal_F_000 5616
_exptl_crystal_size_max 0.18
_exptl_crystal_size_mid 0.17
_exptl_crystal_size_min 0.16
_refine_diff_density_max 2.393
_refine_diff_density_min -1.302
_refine_diff_density_rms 0.154
_refine_ls_extinction_method none
_refine_ls_goodness_of_fit_ref 1.682
_refine_ls_hydrogen_treatment mixed
_refine_ls_matrix_type full
_refine_ls_number_parameters 853
_refine_ls_number_reflns 12176
_refine_ls_number_restraints 256
_refine_ls_restrained_S_all 1.772
_refine_ls_R_factor_all 0.1484
_refine_ls_R_factor_gt 0.1167
_refine_ls_shift/su_max 0.002
_refine_ls_shift/su_mean 0.000
_refine_ls_structure_factor_coef Fsqd
_refine_ls_weighting_details 'w=1/[\s^2^(Fo^2^)+(0.2000P)^2^] where P=(Fo^2^+2Fc^2^)/3'
_refine_ls_weighting_scheme calc
_refine_ls_wR_factor_gt 0.3635
_refine_ls_wR_factor_ref 0.4058
_reflns_Friedel_coverage 0.000
_reflns_number_gt 8288
_reflns_number_total 12176
_reflns_threshold_expression 'I > 2\s(I)'
_cod_data_source_file d2dt02451a2.cif
_cod_data_source_block 3
_cod_database_code 7710998
_shelx_shelxl_version_number 2018/3
_shelx_space_group_comment
;
The symmetry employed for this shelxl refinement is uniquely defined
by the following loop, which should always be used as a source of
symmetry information in preference to the above space-group names.
They are only intended as comments.
;
_olex2_refinement_description
;
1. Fixed Uiso
 At 1.2 times of:
  All C(H) groups, All C(H,H) groups, All N(H) groups
 At 1.5 times of:
  All O(H) groups
2. Restrained distances
 O5-H5
 0.87 with sigma of 0.01
 O8-H8
 0.87 with sigma of 0.01
 O4-H4
 0.87 with sigma of 0.01
 O1-H1
 0.87 with sigma of 0.01
 Cl6-O28 = Cl6-O29 = Cl6-O27 = Cl6-O30
 1.5 with sigma of 0.02
 Cl1-O9 = Cl1-O12 = Cl1-O11 = Cl1-O10
 1.5 with sigma of 0.02
 Cl2-O14 = Cl2-O16 = Cl2-O15 = Cl2-O13
 1.5 with sigma of 0.02
 Co1-H8
 2.917338 with sigma of 0.02
 Co1-H1
 2.836674 with sigma of 0.02
 C1-H1
 1.902588 with sigma of 0.02
 Co2-H4
 2.8782 with sigma of 0.02
 C43-H8
 1.892994 with sigma of 0.02
 C21-H4
 1.93115 with sigma of 0.02
 C22-H5
 1.947549 with sigma of 0.02
 Co2-H5
 2.874524 with sigma of 0.02
 Cl6-O28 \\sim Cl6-O29 \\sim Cl6-O27 \\sim Cl6-O30
 with sigma of 0.02
 O28-O27 \\sim O29-O30 \\sim O28-O30 \\sim O29-O27 \\sim O28-O29 \\sim O27-O30
 with sigma of 0.04
 Cl1-O9 \\sim Cl1-O12 \\sim Cl1-O11 \\sim Cl1-O10
 with sigma of 0.02
 O9-O11 \\sim O12-O10 \\sim O9-O10 \\sim O12-O11 \\sim O9-O12 \\sim O11-O10
 with sigma of 0.04
 Cl2-O14 \\sim Cl2-O16 \\sim Cl2-O15 \\sim Cl2-O13
 with sigma of 0.02
 O14-O15 \\sim O16-O13 \\sim O14-O13 \\sim O16-O15 \\sim O14-O16 \\sim O15-O13
 with sigma of 0.04
3. Rigid bond restraints
 Cl6, O30
 with sigma for 1-2 distances of 0.01 and sigma for 1-3 distances of 0.02
4. Uiso/Uaniso restraints and constraints
Cl6 \\sim O27 \\sim O28 \\sim O29 \\sim O30: within 2A with sigma of 0.04 and
sigma for terminal atoms of 0.08 within 2A
Cl1 \\sim O9 \\sim O10 \\sim O11 \\sim O12: within 2A with sigma of 0.04 and
sigma for terminal atoms of 0.08 within 2A
Cl2 \\sim O13 \\sim O14 \\sim O15 \\sim O16: within 2A with sigma of 0.04 and
sigma for terminal atoms of 0.08 within 2A
Uanis(O22) \\sim Ueq, Uanis(O23) \\sim Ueq, Uanis(O21) \\sim Ueq: with sigma of
0.01 and sigma for terminal atoms of 0.02
5. Rigid body (RIGU) restrains
 Cl6, O27, O28, O29, O30
 with sigma for 1-2 distances of 0.004 and sigma for 1-3 distances of 0.004
 Cl1, O9, O10, O11, O12
 with sigma for 1-2 distances of 0.004 and sigma for 1-3 distances of 0.004
 Cl2, O13, O14, O15, O16
 with sigma for 1-2 distances of 0.004 and sigma for 1-3 distances of 0.004
6. Others
 Fixed Sof: O9(0.5) O11(0.5) O12(0.5) O13(0.5) O15(0.5) O16(0.5) O28(0.5)
 O30(0.5)
7.a Secondary CH2 refined with riding coordinates:
 C1(H1A,H1B), C21(H21A,H21B), C22(H22A,H22B), C43(H43A,H43B)
7.b Aromatic/amide H refined with riding coordinates:
 N3(H3), N5(H5A), N10(H10), N13(H13), C3(H3A), C4(H4A), C5(H5B), C7(H7),
 C10(H10A), C11(H11), C12(H12), C15(H15), C17(H17), C18(H18), C19(H19),
 C24(H24), C25(H25), C26(H26), C28(H28), C31(H31), C32(H32), C33(H33), C34(H34),
  C37(H37), C39(H39), C40(H40), C41(H41)
;
_platon_squeeze_void_probe_radius 1.20
_olex2_submission_special_instructions 'No special instructions were received'

loop_
_space_group_symop_operation_xyz
'x, y, z'
'-x+1/2, -y, z+1/2'
'-x, y+1/2, -z'
'x+1/2, -y+1/2, -z+1/2'
'-x, -y, -z'
'x-1/2, y, -z-1/2'
'x, -y-1/2, z'
'-x-1/2, y-1/2, z-1/2'

loop_
_atom_site_label
_atom_site_type_symbol
_atom_site_fract_x
_atom_site_fract_y
_atom_site_fract_z
_atom_site_U_iso_or_equiv
_atom_site_adp_type
_atom_site_occupancy
_atom_site_site_symmetry_order
_atom_site_calc_flag
_atom_site_refinement_flags_posn
_atom_site_refinement_flags_adp
_atom_site_refinement_flags_occupancy
_atom_site_disorder_assembly
_atom_site_disorder_group
Co1 Co 0.37601(2) 0.52699(5) -0.00532(4) 0.0392(3) Uani 1 1 d D . . . .
Co2 Co 0.37713(2) 0.53239(5) 0.49426(4) 0.0393(3) Uani 1 1 d D . . . .
Cl1 Cl 0.18380(14) 0.750000 0.1275(2) 0.1176(14) Uani 1 2 d DS TU P . .
Cl2 Cl 0.25740(11) 0.750000 0.4521(2) 0.0925(11) Uani 1 2 d DS TU P . .
Cl3 Cl 0.38744(18) 0.750000 0.2186(5) 0.188(3) Uani 1 2 d S T P . .
Cl4 Cl 0.50042(11) 0.4849(4) 0.25178(15) 0.163(2) Uani 1 1 d . . . . .
Cl5 Cl 0.44428(13) 0.250000 -0.0750(2) 0.1048(13) Uani 1 2 d S T P . .
Cl6 Cl 0.19442(18) 0.250000 0.2407(2) 0.1175(16) Uani 1 2 d DS TU P . .
Cl7 Cl 0.29525(15) 0.250000 0.3993(2) 0.1132(14) Uani 1 2 d S T P . .
O1 O 0.39553(14) 0.4802(3) -0.0926(2) 0.0600(14) Uani 1 1 d D . . . .
H1 H 0.3855(10) 0.449(3) -0.117(2) 0.090 Uiso 1 1 d D U . . .
O2 O 0.31329(13) 0.5797(3) 0.0808(2) 0.0659(16) Uani 1 1 d . . . . .
O3 O 0.31711(14) 0.5717(3) 0.4113(2) 0.0604(14) Uani 1 1 d . . . . .
O4 O 0.39798(15) 0.4890(3) 0.5838(2) 0.0679(15) Uani 1 1 d D . . . .
H4 H 0.3928(13) 0.448(2) 0.602(2) 0.102 Uiso 1 1 d D U . . .
O5 O 0.36980(13) 0.6372(3) 0.5323(3) 0.0592(14) Uani 1 1 d D . . . .
H5 H 0.3849(8) 0.6721(19) 0.539(3) 0.089 Uiso 1 1 d D U . . .
O6 O 0.42062(12) 0.4316(2) 0.4150(2) 0.0494(12) Uani 1 1 d . . . . .
O7 O 0.41549(12) 0.4317(2) 0.0763(2) 0.0495(12) Uani 1 1 d . . . . .
O8 O 0.37126(13) 0.6333(3) -0.0461(3) 0.0597(14) Uani 1 1 d D . . . .
H8 H 0.3867(9) 0.667(2) -0.053(3) 0.090 Uiso 1 1 d D U . . .
O9 O 0.1532(4) 0.7685(10) 0.0886(8) 0.167(9) Uani 0.5 1 d D U P . .
O10 O 0.1750(7) 0.750000 0.1941(6) 0.300(12) Uani 1 2 d DS TU P . .
O11 O 0.1912(4) 0.6770(5) 0.1248(8) 0.134(6) Uani 0.5 1 d D U P . .
O12 O 0.2150(5) 0.7893(10) 0.1079(12) 0.218(10) Uani 0.5 1 d D U P . .
O13 O 0.2529(5) 0.8191(5) 0.4695(8) 0.135(6) Uani 0.5 1 d D U P . .
O14 O 0.2303(5) 0.750000 0.4043(9) 0.271(11) Uani 1 2 d DS TU P . .
O15 O 0.2495(6) 0.7092(9) 0.5057(9) 0.174(8) Uani 0.5 1 d D U P . .
O16 O 0.2918(3) 0.7331(12) 0.4285(9) 0.171(9) Uani 0.5 1 d D U P . .
O17 O 0.3516(4) 0.750000 0.2141(12) 0.204(8) Uani 1 2 d S T P . .
O18 O 0.4015(4) 0.750000 0.1365(9) 0.177(6) Uani 1 2 d S T P . .
O19 O 0.4027(2) 0.6864(4) 0.2409(3) 0.093(2) Uani 1 1 d . . . . .
O20 O 0.4784(3) 0.5292(7) 0.2126(8) 0.222(8) Uani 1 1 d . . . . .
O21 O 0.4840(3) 0.5121(8) 0.3060(6) 0.202(5) Uani 1 1 d . U . . .
O22 O 0.4890(6) 0.4088(10) 0.2381(7) 0.261(9) Uani 1 1 d . U . . .
O23 O 0.5399(4) 0.4979(13) 0.2538(6) 0.219(7) Uani 1 1 d . U . . .
O24 O 0.4294(3) 0.3130(4) -0.0638(5) 0.143(3) Uani 1 1 d . . . . .
O25 O 0.4692(4) 0.250000 -0.0137(6) 0.142(5) Uani 1 2 d S T P . .
O26 O 0.4713(4) 0.250000 -0.1190(6) 0.160(5) Uani 1 2 d S T P . .
O27 O 0.2136(4) 0.250000 0.1814(6) 0.173(6) Uani 1 2 d DS TU P . .
O28 O 0.1590(5) 0.2821(12) 0.2376(13) 0.240(12) Uani 0.5 1 d D U P . .
O29 O 0.2135(6) 0.250000 0.3001(7) 0.253(10) Uani 1 2 d DS TU P . .
O30 O 0.1843(7) 0.1728(7) 0.2478(9) 0.186(9) Uani 0.5 1 d D U P . .
O31 O 0.3000(3) 0.3144(6) 0.3673(5) 0.182(5) Uani 1 1 d . . . . .
O32 O 0.2565(4) 0.250000 0.4266(12) 0.226(9) Uani 1 2 d S T P . .
O33 O 0.3211(2) 0.250000 0.4424(6) 0.107(4) Uani 1 2 d S T P . .
N1 N 0.43083(15) 0.5481(3) -0.0079(2) 0.0387(12) Uani 1 1 d . . . . .
N2 N 0.38737(13) 0.5760(2) 0.0868(2) 0.0340(11) Uani 1 1 d . . . . .
N3 N 0.36506(13) 0.5836(3) 0.1388(2) 0.0363(12) Uani 1 1 d . . . . .
H3 H 0.374641 0.586867 0.176812 0.044 Uiso 1 1 calc R U . . .
N4 N 0.32762(14) 0.5858(3) 0.2459(2) 0.0356(12) Uani 1 1 d . . . . .
N5 N 0.36752(14) 0.5799(3) 0.3494(2) 0.0398(12) Uani 1 1 d . . . . .
H5A H 0.376789 0.583500 0.311126 0.048 Uiso 1 1 calc R U . . .
N6 N 0.38963(14) 0.5733(2) 0.4010(2) 0.0355(12) Uani 1 1 d . . . . .
N7 N 0.43243(15) 0.5550(3) 0.4974(2) 0.0419(13) Uani 1 1 d . . . . .
N8 N 0.32720(14) 0.5312(2) 0.5377(2) 0.0351(12) Uani 1 1 d . . . . .
N9 N 0.35549(14) 0.4252(2) 0.4735(2) 0.0361(12) Uani 1 1 d . . . . .
N10 N 0.37193(15) 0.3695(3) 0.4456(3) 0.0448(14) Uani 1 1 d . . . . .
H10 H 0.361050 0.328402 0.444970 0.054 Uiso 1 1 calc R U . . .
N11 N 0.4050(2) 0.250000 0.4125(4) 0.0411(18) Uani 1 2 d S T P . .
N12 N 0.39881(18) 0.250000 0.0826(3) 0.0353(16) Uani 1 2 d S T P . .
N13 N 0.36475(14) 0.3703(3) 0.0504(2) 0.0418(13) Uani 1 1 d . . . . .
H13 H 0.352733 0.330594 0.053498 0.050 Uiso 1 1 calc R U . . .
N14 N 0.34974(14) 0.4273(3) 0.0208(2) 0.0363(12) Uani 1 1 d . . . . .
N15 N 0.32536(14) 0.5323(2) -0.0461(2) 0.0354(12) Uani 1 1 d . . . . .
C1 C 0.4318(2) 0.4905(4) -0.1094(3) 0.059(2) Uani 1 1 d D . . . .
H1A H 0.433171 0.515299 -0.150559 0.071 Uiso 1 1 calc R U . . .
H1B H 0.444114 0.444620 -0.113948 0.071 Uiso 1 1 calc R U . . .
C2 C 0.45054(19) 0.5338(3) -0.0585(3) 0.0453(16) Uani 1 1 d . . . . .
C3 C 0.48640(18) 0.5564(4) -0.0632(4) 0.0539(19) Uani 1 1 d . . . . .
H3A H 0.500514 0.545416 -0.099482 0.065 Uiso 1 1 calc R U . . .
C4 C 0.5008(2) 0.5944(4) -0.0148(4) 0.0532(18) Uani 1 1 d . . . . .
H4A H 0.524727 0.612467 -0.017886 0.064 Uiso 1 1 calc R U . . .
C5 C 0.47999(17) 0.6068(4) 0.0399(3) 0.0487(17) Uani 1 1 d . . . . .
H5B H 0.489925 0.631367 0.074991 0.058 Uiso 1 1 calc R U . . .
C6 C 0.44535(17) 0.5828(3) 0.0413(3) 0.0400(15) Uani 1 1 d . . . . .
C7 C 0.42007(16) 0.5940(3) 0.0941(3) 0.0358(14) Uani 1 1 d . . . . .
H7 H 0.428095 0.614241 0.132692 0.043 Uiso 1 1 calc R U . . .
C8 C 0.32893(17) 0.5861(3) 0.1319(3) 0.0430(15) Uani 1 1 d . . . . .
C9 C 0.30895(16) 0.5989(3) 0.1918(3) 0.0400(14) Uani 1 1 d . . . . .
C10 C 0.27371(18) 0.6236(4) 0.1915(3) 0.0533(18) Uani 1 1 d . . . . .
H10A H 0.261706 0.633703 0.152732 0.064 Uiso 1 1 calc R U . . .
C11 C 0.2565(2) 0.6331(5) 0.2483(3) 0.062(2) Uani 1 1 d . . . . .
H11 H 0.232235 0.649657 0.248987 0.075 Uiso 1 1 calc R U . . .
C12 C 0.27423(17) 0.6189(4) 0.3048(3) 0.0507(17) Uani 1 1 d . . . . .
H12 H 0.262528 0.625373 0.344475 0.061 Uiso 1 1 calc R U . . .
C13 C 0.31029(16) 0.5946(3) 0.3011(3) 0.0397(14) Uani 1 1 d . . . . .
C14 C 0.33135(17) 0.5809(3) 0.3579(3) 0.0421(15) Uani 1 1 d . . . . .
C15 C 0.42304(18) 0.5900(3) 0.3926(3) 0.0446(16) Uani 1 1 d . . . . .
H15 H 0.431618 0.605883 0.352681 0.053 Uiso 1 1 calc R U . . .
C16 C 0.44696(17) 0.5838(3) 0.4463(3) 0.0429(15) Uani 1 1 d . . . . .
C17 C 0.48289(19) 0.6059(4) 0.4463(4) 0.059(2) Uani 1 1 d . . . . .
H17 H 0.493422 0.625520 0.409237 0.071 Uiso 1 1 calc R U . . .
C18 C 0.5032(2) 0.5987(4) 0.5016(4) 0.067(2) Uani 1 1 d . . . . .
H18 H 0.527303 0.615764 0.503870 0.081 Uiso 1 1 calc R U . . .
C19 C 0.4874(2) 0.5664(5) 0.5525(4) 0.068(2) Uani 1 1 d . . . . .
H19 H 0.500940 0.558720 0.590113 0.082 Uiso 1 1 calc R U . . .
C20 C 0.45178(19) 0.5452(4) 0.5487(3) 0.0498(17) Uani 1 1 d . . . . .
C21 C 0.4330(2) 0.5114(5) 0.6034(4) 0.074(2) Uani 1 1 d D . . . .
H21A H 0.447189 0.470620 0.618527 0.089 Uiso 1 1 calc R U . . .
H21B H 0.430726 0.545307 0.638732 0.089 Uiso 1 1 calc R U . . .
C22 C 0.3364(2) 0.6513(4) 0.5664(5) 0.074(3) Uani 1 1 d D . . . .
H22A H 0.322820 0.689515 0.545277 0.089 Uiso 1 1 calc R U . . .
H22B H 0.341960 0.666291 0.610207 0.089 Uiso 1 1 calc R U . . .
C23 C 0.3142(2) 0.5868(4) 0.5676(3) 0.0490(17) Uani 1 1 d . . . . .
C24 C 0.2801(2) 0.5847(4) 0.5959(4) 0.0580(19) Uani 1 1 d . . . . .
H24 H 0.270765 0.625164 0.616482 0.070 Uiso 1 1 calc R U . . .
C25 C 0.2604(2) 0.5251(4) 0.5940(4) 0.060(2) Uani 1 1 d . . . . .
H25 H 0.237297 0.523083 0.613618 0.072 Uiso 1 1 calc R U . . .
C26 C 0.2746(2) 0.4659(4) 0.5627(3) 0.0519(18) Uani 1 1 d . . . . .
H26 H 0.261472 0.423107 0.561164 0.062 Uiso 1 1 calc R U . . .
C27 C 0.30694(18) 0.4715(3) 0.5353(3) 0.0406(15) Uani 1 1 d . . . . .
C28 C 0.3243(2) 0.4140(4) 0.5002(3) 0.0456(17) Uani 1 1 d . . . . .
H28 H 0.312892 0.369468 0.497008 0.055 Uiso 1 1 calc R U . . .
C29 C 0.40474(17) 0.3769(3) 0.4189(3) 0.0370(14) Uani 1 1 d . . . . .
C30 C 0.42094(17) 0.3094(3) 0.3931(3) 0.0394(14) Uani 1 1 d . . . . .
C31 C 0.45077(17) 0.3118(4) 0.3538(3) 0.0453(16) Uani 1 1 d . . . . .
H31 H 0.460887 0.355461 0.341006 0.054 Uiso 1 1 calc R U . . .
C32 C 0.4653(2) 0.250000 0.3337(5) 0.049(2) Uani 1 2 d S T P . .
H32 H 0.485585 0.250000 0.305932 0.058 Uiso 1 2 calc R U P . .
C33 C 0.4608(2) 0.250000 0.1552(4) 0.044(2) Uani 1 2 d S T P . .
H33 H 0.482192 0.250001 0.180314 0.052 Uiso 1 2 calc R U P . .
C34 C 0.44561(16) 0.3132(3) 0.1373(3) 0.0395(14) Uani 1 1 d . . . . .
H34 H 0.455777 0.356878 0.149777 0.047 Uiso 1 1 calc R U . . .
C35 C 0.41501(16) 0.3096(3) 0.1005(3) 0.0369(14) Uani 1 1 d . . . . .
C36 C 0.39894(16) 0.3767(3) 0.0749(3) 0.0362(14) Uani 1 1 d . . . . .
C37 C 0.31771(18) 0.4196(3) -0.0014(3) 0.0383(15) Uani 1 1 d . . . . .
H37 H 0.304241 0.377813 0.005813 0.046 Uiso 1 1 calc R U . . .
C38 C 0.30284(17) 0.4773(3) -0.0380(3) 0.0393(15) Uani 1 1 d . . . . .
C39 C 0.26816(18) 0.4765(4) -0.0644(3) 0.0493(17) Uani 1 1 d . . . . .
H39 H 0.252463 0.437366 -0.059189 0.059 Uiso 1 1 calc R U . . .
C40 C 0.25764(19) 0.5347(4) -0.0984(4) 0.0556(19) Uani 1 1 d . . . . .
H40 H 0.233988 0.536261 -0.116133 0.067 Uiso 1 1 calc R U . . .
C41 C 0.2801(2) 0.5891(4) -0.1071(4) 0.0544(19) Uani 1 1 d . . . . .
H41 H 0.272623 0.628409 -0.131497 0.065 Uiso 1 1 calc R U . . .
C42 C 0.3142(2) 0.5874(3) -0.0799(3) 0.0457(16) Uani 1 1 d . . . . .
C43 C 0.3412(2) 0.6451(4) -0.0873(4) 0.070(2) Uani 1 1 d D . . . .
H43A H 0.349637 0.646991 -0.131719 0.084 Uiso 1 1 calc R U . . .
H43B H 0.329640 0.690595 -0.076967 0.084 Uiso 1 1 calc R U . . .

loop_
_atom_site_aniso_label
_atom_site_aniso_U_11
_atom_site_aniso_U_22
_atom_site_aniso_U_33
_atom_site_aniso_U_23
_atom_site_aniso_U_13
_atom_site_aniso_U_12
Co1 0.0348(6) 0.0391(7) 0.0437(6) -0.0017(4) -0.0019(4) -0.0071(4)
Co2 0.0397(6) 0.0341(6) 0.0440(6) -0.0031(4) 0.0025(4) -0.0057(4)
Cl1 0.134(4) 0.096(3) 0.123(4) 0.000 -0.031(3) 0.000
Cl2 0.093(3) 0.064(2) 0.120(3) 0.000 0.001(2) 0.000
Cl3 0.143(5) 0.041(2) 0.380(11) 0.000 -0.094(6) 0.000
Cl4 0.097(3) 0.301(7) 0.091(3) -0.002(3) 0.0036(17) -0.008(4)
Cl5 0.138(3) 0.057(2) 0.119(3) 0.000 0.048(3) 0.000
Cl6 0.162(5) 0.094(3) 0.096(3) 0.000 -0.009(3) 0.000
Cl7 0.151(4) 0.076(3) 0.113(3) 0.000 -0.030(3) 0.000
O1 0.057(3) 0.068(4) 0.055(3) -0.019(2) 0.001(2) -0.017(3)
O2 0.037(3) 0.123(5) 0.038(3) -0.017(3) -0.004(2) -0.007(3)
O3 0.054(3) 0.093(4) 0.034(3) 0.009(2) 0.004(2) -0.008(3)
O4 0.067(4) 0.083(4) 0.054(3) 0.020(3) -0.006(3) -0.010(3)
O5 0.058(3) 0.042(3) 0.078(4) -0.022(3) 0.018(3) -0.013(2)
O6 0.045(3) 0.030(3) 0.073(3) -0.002(2) -0.006(2) -0.004(2)
O7 0.039(2) 0.029(2) 0.081(3) 0.006(2) 0.006(2) -0.007(2)
O8 0.059(3) 0.045(3) 0.074(3) 0.019(3) -0.018(3) -0.014(2)
O9 0.137(10) 0.12(2) 0.241(15) 0.082(15) 0.003(11) 0.018(10)
O10 0.51(4) 0.24(2) 0.148(14) 0.000 0.031(15) 0.000
O11 0.137(12) 0.067(9) 0.197(15) 0.020(8) -0.102(11) -0.017(7)
O12 0.226(16) 0.138(16) 0.29(2) 0.093(16) -0.110(16) -0.117(14)
O13 0.151(13) 0.029(7) 0.224(15) 0.036(7) 0.108(11) 0.030(7)
O14 0.174(14) 0.37(3) 0.27(2) 0.000 -0.092(17) 0.000
O15 0.141(15) 0.103(12) 0.277(19) 0.101(14) 0.034(13) 0.016(12)
O16 0.087(8) 0.13(2) 0.293(18) -0.053(15) 0.072(9) 0.027(10)
O17 0.091(10) 0.084(9) 0.44(3) 0.000 -0.060(14) 0.000
O18 0.196(15) 0.143(13) 0.193(15) 0.000 0.078(13) 0.000
O19 0.108(6) 0.052(4) 0.120(6) 0.009(3) 0.000(4) 0.001(4)
O20 0.174(11) 0.215(13) 0.278(15) -0.074(12) -0.161(12) 0.096(10)
O21 0.174(9) 0.307(14) 0.126(8) -0.050(9) 0.048(7) 0.005(9)
O22 0.320(17) 0.236(14) 0.228(13) -0.056(10) -0.035(11) -0.134(13)
O23 0.137(10) 0.305(16) 0.214(13) -0.005(9) -0.008(7) -0.029(11)
O24 0.156(8) 0.087(6) 0.186(9) 0.002(6) -0.017(7) 0.036(5)
O25 0.167(12) 0.149(11) 0.110(9) 0.000 -0.031(8) 0.000
O26 0.149(11) 0.216(15) 0.116(10) 0.000 0.052(8) 0.000
O27 0.263(17) 0.143(12) 0.114(9) 0.000 0.025(11) 0.000
O28 0.23(2) 0.15(2) 0.33(3) 0.089(18) 0.039(15) 0.044(16)
O29 0.35(3) 0.28(2) 0.132(12) 0.000 -0.026(15) 0.000
O30 0.25(2) 0.119(10) 0.189(19) 0.032(11) 0.048(14) 0.005(12)
O31 0.228(11) 0.138(8) 0.179(9) 0.076(7) -0.063(8) -0.003(8)
O32 0.076(9) 0.25(2) 0.35(3) 0.000 -0.027(13) 0.000
O33 0.078(6) 0.039(5) 0.205(11) 0.000 -0.056(7) 0.000
N1 0.043(3) 0.032(3) 0.041(3) 0.002(2) 0.010(2) -0.001(2)
N2 0.036(3) 0.026(3) 0.040(3) -0.001(2) 0.003(2) -0.001(2)
N3 0.034(3) 0.040(3) 0.035(3) -0.010(2) 0.006(2) -0.004(2)
N4 0.031(3) 0.040(3) 0.036(3) -0.004(2) 0.000(2) -0.005(2)
N5 0.041(3) 0.042(3) 0.036(3) 0.006(2) -0.004(2) -0.001(2)
N6 0.036(3) 0.025(3) 0.046(3) 0.005(2) -0.004(2) -0.002(2)
N7 0.044(3) 0.033(3) 0.048(3) -0.009(2) -0.008(2) -0.004(2)
N8 0.048(3) 0.023(3) 0.035(3) 0.002(2) -0.001(2) -0.001(2)
N9 0.046(3) 0.025(3) 0.038(3) -0.001(2) 0.004(2) -0.005(2)
N10 0.057(4) 0.020(3) 0.057(3) -0.008(2) 0.005(3) -0.007(2)
N11 0.044(4) 0.023(4) 0.057(5) 0.000 -0.008(3) 0.000
N12 0.030(4) 0.029(4) 0.047(4) 0.000 0.001(3) 0.000
N13 0.044(3) 0.027(3) 0.055(3) 0.008(2) -0.005(3) -0.003(2)
N14 0.041(3) 0.034(3) 0.034(3) -0.001(2) 0.002(2) 0.003(2)
N15 0.040(3) 0.027(3) 0.039(3) 0.000(2) -0.005(2) -0.003(2)
C1 0.061(5) 0.068(5) 0.047(4) -0.014(4) 0.015(3) -0.001(4)
C2 0.058(4) 0.027(3) 0.050(4) -0.001(3) 0.011(3) -0.004(3)
C3 0.036(4) 0.057(4) 0.069(5) 0.009(4) 0.025(3) -0.001(3)
C4 0.041(4) 0.050(5) 0.069(5) 0.004(4) 0.003(3) -0.006(3)
C5 0.037(4) 0.047(4) 0.062(4) -0.003(3) 0.004(3) -0.011(3)
C6 0.036(3) 0.026(3) 0.058(4) 0.000(3) 0.002(3) -0.004(3)
C7 0.034(4) 0.029(3) 0.044(3) -0.005(3) 0.003(3) -0.005(3)
C8 0.040(4) 0.045(4) 0.044(4) -0.006(3) -0.002(3) -0.009(3)
C9 0.034(3) 0.045(4) 0.040(3) 0.001(3) -0.002(3) -0.005(3)
C10 0.039(4) 0.080(5) 0.041(4) -0.002(4) -0.004(3) 0.006(4)
C11 0.035(4) 0.091(7) 0.061(5) -0.007(4) 0.002(3) 0.005(4)
C12 0.031(3) 0.077(5) 0.044(4) -0.001(4) 0.006(3) 0.005(3)
C13 0.038(3) 0.039(4) 0.042(3) 0.001(3) 0.006(3) -0.008(3)
C14 0.038(4) 0.041(4) 0.047(4) 0.002(3) 0.001(3) -0.005(3)
C15 0.047(4) 0.037(4) 0.050(4) 0.000(3) -0.003(3) -0.003(3)
C16 0.041(4) 0.035(3) 0.053(4) -0.003(3) -0.005(3) -0.004(3)
C17 0.043(4) 0.050(4) 0.085(6) 0.001(4) -0.002(4) -0.010(3)
C18 0.045(5) 0.060(5) 0.097(7) -0.003(5) -0.022(4) -0.003(4)
C19 0.055(5) 0.069(6) 0.082(6) -0.016(5) -0.024(4) 0.001(4)
C20 0.054(4) 0.048(4) 0.047(4) -0.010(3) -0.015(3) 0.001(3)
C21 0.077(6) 0.089(6) 0.057(5) -0.004(4) -0.023(4) -0.009(5)
C22 0.072(5) 0.028(4) 0.122(7) -0.014(4) 0.029(5) -0.008(4)
C23 0.062(5) 0.036(4) 0.049(4) -0.002(3) 0.010(3) -0.002(3)
C24 0.057(5) 0.058(5) 0.059(5) -0.007(4) 0.021(4) -0.001(4)
C25 0.053(4) 0.074(5) 0.054(5) -0.013(4) 0.020(4) -0.005(4)
C26 0.055(4) 0.047(4) 0.054(4) -0.002(3) 0.008(3) -0.012(3)
C27 0.049(4) 0.033(4) 0.039(3) 0.001(3) 0.003(3) -0.005(3)
C28 0.055(4) 0.032(4) 0.050(4) -0.007(3) -0.002(3) -0.011(3)
C29 0.042(4) 0.023(3) 0.046(4) 0.000(3) -0.008(3) 0.000(3)
C30 0.046(4) 0.030(3) 0.042(3) 0.000(3) 0.004(3) 0.000(3)
C31 0.043(4) 0.040(4) 0.052(4) 0.008(3) -0.003(3) -0.008(3)
C32 0.038(5) 0.047(6) 0.060(6) 0.000 0.001(4) 0.000
C33 0.033(5) 0.057(6) 0.041(5) 0.000 -0.015(4) 0.000
C34 0.034(3) 0.038(4) 0.047(3) -0.010(3) 0.000(3) -0.006(3)
C35 0.035(3) 0.029(3) 0.047(3) -0.003(3) 0.001(3) 0.002(3)
C36 0.037(3) 0.035(4) 0.036(3) 0.001(3) 0.003(3) 0.005(3)
C37 0.042(4) 0.027(3) 0.045(4) 0.005(3) -0.001(3) -0.002(3)
C38 0.036(3) 0.037(4) 0.045(4) 0.000(3) -0.007(3) 0.004(3)
C39 0.042(4) 0.054(4) 0.052(4) 0.000(3) -0.010(3) -0.013(3)
C40 0.037(4) 0.065(5) 0.065(5) 0.008(4) -0.020(3) -0.003(3)
C41 0.058(5) 0.046(4) 0.059(4) 0.005(3) -0.018(4) 0.010(4)
C42 0.061(4) 0.034(4) 0.042(4) 0.002(3) -0.013(3) -0.002(3)
C43 0.085(6) 0.045(4) 0.080(6) 0.020(4) -0.019(5) -0.012(4)

loop_
_atom_type_symbol
_atom_type_description
_atom_type_scat_dispersion_real
_atom_type_scat_dispersion_imag
_atom_type_scat_source
C C 0.0033 0.0016 'International Tables Vol C Tables 4.2.6.8 and 6.1.1.4'
H H 0.0000 0.0000 'International Tables Vol C Tables 4.2.6.8 and 6.1.1.4'
Cl Cl 0.1484 0.1585 'International Tables Vol C Tables 4.2.6.8 and 6.1.1.4'
Co Co 0.3494 0.9721 'International Tables Vol C Tables 4.2.6.8 and 6.1.1.4'
N N 0.0061 0.0033 'International Tables Vol C Tables 4.2.6.8 and 6.1.1.4'
O O 0.0106 0.0060 'International Tables Vol C Tables 4.2.6.8 and 6.1.1.4'

loop_
_geom_angle_atom_site_label_1
_geom_angle_atom_site_label_2
_geom_angle_atom_site_label_3
_geom_angle
_geom_angle_site_symmetry_1
_geom_angle_site_symmetry_3
_geom_angle_publ_flag
O1 Co1 O8 94.1(2) . . ?
O1 Co1 N2 149.63(19) . . ?
O1 Co1 N14 90.26(19) . . ?
N1 Co1 O1 74.48(19) . . ?
N1 Co1 O8 83.60(19) . . ?
N1 Co1 N2 75.74(19) . . ?
N1 Co1 N14 127.3(2) . . ?
N2 Co1 O8 88.35(19) . . ?
N2 Co1 N14 103.20(18) . . ?
N14 Co1 O8 148.62(18) . . ?
N15 Co1 O1 88.0(2) . . ?
N15 Co1 O8 73.71(18) . . ?
N15 Co1 N1 150.3(2) . . ?
N15 Co1 N2 121.49(19) . . ?
N15 Co1 N14 75.41(18) . . ?
O4 Co2 N9 87.1(2) . . ?
O5 Co2 O4 94.1(2) . . ?
O5 Co2 N9 150.32(18) . . ?
N6 Co2 O4 147.2(2) . . ?
N6 Co2 O5 91.8(2) . . ?
N6 Co2 N9 103.07(18) . . ?
N7 Co2 O4 73.0(2) . . ?
N7 Co2 O5 85.4(2) . . ?
N7 Co2 N6 75.4(2) . . ?
N7 Co2 N9 122.9(2) . . ?
N8 Co2 O4 85.7(2) . . ?
N8 Co2 O5 74.54(18) . . ?
N8 Co2 N6 126.82(19) . . ?
N8 Co2 N7 149.7(2) . . ?
N8 Co2 N9 75.99(18) . . ?
O9 Cl1 O9 28.3(16) 7_575 . ?
O9 Cl1 O10 112.2(12) . . ?
O9 Cl1 O10 112.2(12) 7_575 . ?
O11 Cl1 O9 111.6(10) . . ?
O11 Cl1 O9 83.6(10) 7_575 . ?
O11 Cl1 O9 83.6(10) . 7_575 ?
O11 Cl1 O9 111.6(10) 7_575 7_575 ?
O11 Cl1 O10 94.8(8) . . ?
O11 Cl1 O10 94.8(8) 7_575 . ?
O11 Cl1 O11 157.2(14) . 7_575 ?
O11 Cl1 O12 110.1(13) 7_575 7_575 ?
O11 Cl1 O12 47.2(11) . 7_575 ?
O11 Cl1 O12 110.1(13) . . ?
O11 Cl1 O12 47.2(11) 7_575 . ?
O12 Cl1 O9 126.3(13) 7_575 . ?
O12 Cl1 O9 109.7(10) . . ?
O12 Cl1 O9 126.3(13) . 7_575 ?
O12 Cl1 O9 109.7(10) 7_575 7_575 ?
O12 Cl1 O10 117.6(13) 7_575 . ?
O12 Cl1 O10 117.6(13) . . ?
O12 Cl1 O12 62.9(19) . 7_575 ?
O13 Cl2 O13 146.0(12) 7_575 . ?
O13 Cl2 O14 96.0(9) 7_575 . ?
O13 Cl2 O14 96.0(9) . . ?
O13 Cl2 O15 39.7(10) . 7_575 ?
O13 Cl2 O15 106.8(12) 7_575 7_575 ?
O13 Cl2 O15 106.8(12) . . ?
O13 Cl2 O15 39.7(10) 7_575 . ?
O13 Cl2 O16 115.1(11) 7_575 7_575 ?
O13 Cl2 O16 115.1(11) . . ?
O13 Cl2 O16 89.1(12) . 7_575 ?
O13 Cl2 O16 89.1(12) 7_575 . ?
O15 Cl2 O14 115.3(12) . . ?
O15 Cl2 O14 115.3(12) 7_575 . ?
O15 Cl2 O15 67.2(18) . 7_575 ?
O16 Cl2 O14 112.6(12) 7_575 . ?
O16 Cl2 O14 112.6(12) . . ?
O16 Cl2 O15 110.3(11) 7_575 7_575 ?
O16 Cl2 O15 110.3(11) . . ?
O16 Cl2 O15 127.0(12) 7_575 . ?
O16 Cl2 O15 127.0(13) . 7_575 ?
O16 Cl2 O16 26.6(19) . 7_575 ?
O17 Cl3 O18 102.5(14) . . ?
O17 Cl3 O19 114.9(6) . . ?
O17 Cl3 O19 114.9(6) . 7_575 ?
O19 Cl3 O18 101.9(6) . . ?
O19 Cl3 O18 101.9(6) 7_575 . ?
O19 Cl3 O19 117.4(8) 7_575 . ?
O20 Cl4 O22 106.9(10) . . ?
O20 Cl4 O23 118.5(12) . . ?
O21 Cl4 O20 90.6(10) . . ?
O21 Cl4 O22 112.6(10) . . ?
O21 Cl4 O23 110.0(9) . . ?
O23 Cl4 O22 115.7(14) . . ?
O24 Cl5 O24 127.0(9) . 7_565 ?
O24 Cl5 O25 95.3(5) . . ?
O24 Cl5 O25 95.3(5) 7_565 . ?
O24 Cl5 O26 114.8(5) . . ?
O24 Cl5 O26 114.9(5) 7_565 . ?
O26 Cl5 O25 97.7(9) . . ?
O27 Cl6 O28 114.0(12) . 7_565 ?
O27 Cl6 O28 114.0(12) . . ?
O27 Cl6 O29 121.2(12) . . ?
O27 Cl6 O30 101.9(8) . . ?
O27 Cl6 O30 101.9(8) . 7_565 ?
O28 Cl6 O28 50(2) . 7_565 ?
O28 Cl6 O30 51.4(15) 7_565 . ?
O28 Cl6 O30 101.0(14) 7_565 7_565 ?
O28 Cl6 O30 101.0(14) . . ?
O28 Cl6 O30 51.4(15) . 7_565 ?
O29 Cl6 O28 118.9(13) . 7_565 ?
O29 Cl6 O28 118.9(13) . . ?
O29 Cl6 O30 91.9(9) . . ?
O29 Cl6 O30 91.9(9) . 7_565 ?
O30 Cl6 O30 149.5(19) 7_565 . ?
O31 Cl7 O31 120.7(11) 7_565 . ?
O31 Cl7 O32 107.1(7) . . ?
O31 Cl7 O32 107.1(7) 7_565 . ?
O33 Cl7 O31 103.9(6) . . ?
O33 Cl7 O31 103.9(6) . 7_565 ?
O33 Cl7 O32 114.4(11) . . ?
Co1 O1 H1 130.3(17) . . ?
C1 O1 Co1 118.4(4) . . ?
C1 O1 H1 110.4(17) . . ?
Co2 O4 H4 129(2) . . ?
C21 O4 Co2 117.1(5) . . ?
C21 O4 H4 109.4(19) . . ?
Co2 O5 H5 132.7(18) . . ?
C22 O5 Co2 117.3(4) . . ?
C22 O5 H5 108.4(17) . . ?
Co1 O8 H8 134(2) . . ?
C43 O8 Co1 116.3(4) . . ?
C43 O8 H8 107.1(17) . . ?
O9 O9 Cl1 75.8(8) 7_575 . ?
O12 O11 Cl1 67.1(8) 7_575 . ?
Cl1 O12 O12 58.5(10) . 7_575 ?
O11 O12 Cl1 65.6(9) 7_575 . ?
O11 O12 O12 124.1(9) 7_575 7_575 ?
O15 O13 Cl2 71.7(9) 7_575 . ?
Cl2 O15 O15 56.4(9) . 7_575 ?
O13 O15 Cl2 68.6(10) 7_575 . ?
O13 O15 O15 124.8(10) 7_575 7_575 ?
O16 O16 Cl2 76.7(9) 7_575 . ?
O28 O28 Cl6 65.0(10) 7_565 . ?
O28 O28 O30 131.8(9) 7_565 7_565 ?
O30 O28 Cl6 67.4(10) 7_565 . ?
O28 O30 Cl6 61.2(9) 7_565 . ?
C2 N1 Co1 121.4(5) . . ?
C2 N1 C6 120.5(6) . . ?
C6 N1 Co1 117.8(4) . . ?
N3 N2 Co1 129.5(4) . . ?
C7 N2 Co1 113.9(4) . . ?
C7 N2 N3 116.3(5) . . ?
N2 N3 H3 119.7 . . ?
C8 N3 N2 120.7(5) . . ?
C8 N3 H3 119.7 . . ?
C13 N4 C9 117.9(6) . . ?
N6 N5 H5A 120.5 . . ?
C14 N5 H5A 120.5 . . ?
C14 N5 N6 119.0(5) . . ?
N5 N6 Co2 129.1(4) . . ?
C15 N6 Co2 114.7(4) . . ?
C15 N6 N5 116.1(5) . . ?
C16 N7 Co2 117.0(4) . . ?
C20 N7 Co2 122.0(5) . . ?
C20 N7 C16 120.8(6) . . ?
C23 N8 Co2 121.9(4) . . ?
C23 N8 C27 119.2(6) . . ?
C27 N8 Co2 118.9(4) . . ?
N10 N9 Co2 129.8(4) . . ?
C28 N9 Co2 112.4(4) . . ?
C28 N9 N10 117.2(5) . . ?
N9 N10 H10 119.9 . . ?
C29 N10 N9 120.3(5) . . ?
C29 N10 H10 119.9 . . ?
C30 N11 C30 115.3(8) 7_565 . ?
C35 N12 C35 116.1(7) . 7_565 ?
N14 N13 H13 120.8 . . ?
C36 N13 H13 120.8 . . ?
C36 N13 N14 118.3(5) . . ?
N13 N14 Co1 128.3(4) . . ?
C37 N14 Co1 114.5(4) . . ?
C37 N14 N13 116.7(5) . . ?
C38 N15 Co1 117.8(4) . . ?
C42 N15 Co1 122.8(4) . . ?
C42 N15 C38 119.4(5) . . ?
O1 C1 H1A 109.8 . . ?
O1 C1 H1B 109.8 . . ?
O1 C1 C2 109.4(5) . . ?
H1A C1 H1B 108.3 . . ?
C2 C1 H1A 109.8 . . ?
C2 C1 H1B 109.8 . . ?
N1 C2 C1 115.7(6) . . ?
N1 C2 C3 121.1(7) . . ?
C3 C2 C1 123.2(6) . . ?
C2 C3 H3A 120.6 . . ?
C4 C3 C2 118.7(6) . . ?
C4 C3 H3A 120.6 . . ?
C3 C4 H4A 120.2 . . ?
C3 C4 C5 119.6(6) . . ?
C5 C4 H4A 120.2 . . ?
C4 C5 H5B 120.8 . . ?
C6 C5 C4 118.3(7) . . ?
C6 C5 H5B 120.8 . . ?
N1 C6 C5 121.7(6) . . ?
N1 C6 C7 113.9(5) . . ?
C5 C6 C7 124.4(6) . . ?
N2 C7 C6 118.3(5) . . ?
N2 C7 H7 120.9 . . ?
C6 C7 H7 120.9 . . ?
O2 C8 N3 123.8(6) . . ?
O2 C8 C9 122.1(6) . . ?
N3 C8 C9 114.0(5) . . ?
N4 C9 C8 115.8(5) . . ?
N4 C9 C10 123.0(6) . . ?
C10 C9 C8 121.2(6) . . ?
C9 C10 H10A 120.8 . . ?
C11 C10 C9 118.4(6) . . ?
C11 C10 H10A 120.8 . . ?
C10 C11 H11 119.7 . . ?
C10 C11 C12 120.7(7) . . ?
C12 C11 H11 119.7 . . ?
C11 C12 H12 121.3 . . ?
C11 C12 C13 117.4(6) . . ?
C13 C12 H12 121.3 . . ?
N4 C13 C12 122.6(6) . . ?
N4 C13 C14 116.1(6) . . ?
C12 C13 C14 121.2(6) . . ?
O3 C14 N5 122.2(6) . . ?
O3 C14 C13 122.8(6) . . ?
N5 C14 C13 114.9(5) . . ?
N6 C15 H15 121.4 . . ?
N6 C15 C16 117.3(6) . . ?
C16 C15 H15 121.4 . . ?
N7 C16 C15 115.3(6) . . ?
N7 C16 C17 120.7(6) . . ?
C17 C16 C15 123.9(7) . . ?
C16 C17 H17 120.6 . . ?
C16 C17 C18 118.8(8) . . ?
C18 C17 H17 120.6 . . ?
C17 C18 H18 120.8 . . ?
C19 C18 C17 118.4(7) . . ?
C19 C18 H18 120.8 . . ?
C18 C19 H19 120.3 . . ?
C18 C19 C20 119.4(8) . . ?
C20 C19 H19 120.3 . . ?
N7 C20 C19 121.7(7) . . ?
N7 C20 C21 116.6(6) . . ?
C19 C20 C21 121.7(7) . . ?
O4 C21 C20 109.0(6) . . ?
O4 C21 H21A 109.9 . . ?
O4 C21 H21B 109.9 . . ?
C20 C21 H21A 109.9 . . ?
C20 C21 H21B 109.9 . . ?
H21A C21 H21B 108.3 . . ?
O5 C22 H22A 109.9 . . ?
O5 C22 H22B 109.9 . . ?
O5 C22 C23 109.0(6) . . ?
H22A C22 H22B 108.3 . . ?
C23 C22 H22A 109.9 . . ?
C23 C22 H22B 109.9 . . ?
N8 C23 C22 117.2(6) . . ?
N8 C23 C24 120.6(6) . . ?
C24 C23 C22 122.1(6) . . ?
C23 C24 H24 120.1 . . ?
C25 C24 C23 119.9(7) . . ?
C25 C24 H24 120.1 . . ?
C24 C25 H25 120.4 . . ?
C24 C25 C26 119.2(7) . . ?
C26 C25 H25 120.4 . . ?
C25 C26 H26 120.8 . . ?
C27 C26 C25 118.3(7) . . ?
C27 C26 H26 120.8 . . ?
N8 C27 C28 113.7(6) . . ?
C26 C27 N8 122.9(6) . . ?
C26 C27 C28 123.5(6) . . ?
N9 C28 C27 118.9(6) . . ?
N9 C28 H28 120.5 . . ?
C27 C28 H28 120.5 . . ?
O6 C29 N10 124.1(6) . . ?
O6 C29 C30 121.2(6) . . ?
N10 C29 C30 114.7(5) . . ?
N11 C30 C29 115.6(5) . . ?
N11 C30 C31 124.2(6) . . ?
C31 C30 C29 120.2(6) . . ?
C30 C31 H31 120.9 . . ?
C32 C31 C30 118.2(6) . . ?
C32 C31 H31 120.9 . . ?
C31 C32 C31 119.7(9) . 7_565 ?
C31 C32 H32 120.2 7_565 . ?
C31 C32 H32 120.2 . . ?
C34 C33 H33 119.4 . . ?
C34 C33 H33 119.4 7_565 . ?
C34 C33 C34 121.3(8) 7_565 . ?
C33 C34 H34 121.8 . . ?
C35 C34 C33 116.5(6) . . ?
C35 C34 H34 121.8 . . ?
N12 C35 C34 124.8(6) . . ?
N12 C35 C36 116.3(5) . . ?
C34 C35 C36 118.9(5) . . ?
O7 C36 N13 123.4(5) . . ?
O7 C36 C35 121.7(5) . . ?
N13 C36 C35 114.9(5) . . ?
N14 C37 H37 121.4 . . ?
N14 C37 C38 117.2(6) . . ?
C38 C37 H37 121.4 . . ?
N15 C38 C37 115.1(5) . . ?
N15 C38 C39 121.5(6) . . ?
C39 C38 C37 123.5(6) . . ?
C38 C39 H39 121.4 . . ?
C40 C39 C38 117.3(6) . . ?
C40 C39 H39 121.4 . . ?
C39 C40 H40 119.3 . . ?
C41 C40 C39 121.4(6) . . ?
C41 C40 H40 119.3 . . ?
C40 C41 H41 120.4 . . ?
C40 C41 C42 119.2(6) . . ?
C42 C41 H41 120.4 . . ?
N15 C42 C41 121.3(6) . . ?
N15 C42 C43 115.6(6) . . ?
C41 C42 C43 123.1(6) . . ?
O8 C43 C42 109.8(6) . . ?
O8 C43 H43A 109.7 . . ?
O8 C43 H43B 109.7 . . ?
C42 C43 H43A 109.7 . . ?
C42 C43 H43B 109.7 . . ?
H43A C43 H43B 108.2 . . ?

loop_
_geom_bond_atom_site_label_1
_geom_bond_atom_site_label_2
_geom_bond_distance
_geom_bond_site_symmetry_2
_geom_bond_publ_flag
Co1 O1 2.171(5) . ?
Co1 O8 2.207(5) . ?
Co1 N1 2.063(5) . ?
Co1 N2 2.197(5) . ?
Co1 N14 2.202(5) . ?
Co1 N15 2.061(5) . ?
Co2 O4 2.204(5) . ?
Co2 O5 2.169(5) . ?
Co2 N6 2.168(5) . ?
Co2 N7 2.086(6) . ?
Co2 N8 2.058(5) . ?
Co2 N9 2.236(5) . ?
Cl1 O9 1.441(11) 7_575 ?
Cl1 O9 1.441(11) . ?
Cl1 O10 1.444(11) . ?
Cl1 O11 1.418(10) . ?
Cl1 O11 1.418(10) 7_575 ?
Cl1 O12 1.434(11) . ?
Cl1 O12 1.434(11) 7_575 ?
Cl2 O13 1.376(9) . ?
Cl2 O13 1.376(9) 7_575 ?
Cl2 O14 1.420(11) . ?
Cl2 O15 1.404(11) 7_575 ?
Cl2 O15 1.404(11) . ?
Cl2 O16 1.401(9) 7_575 ?
Cl2 O16 1.401(9) . ?
Cl3 O17 1.328(14) . ?
Cl3 O18 1.810(17) . ?
Cl3 O19 1.417(8) 7_575 ?
Cl3 O19 1.417(8) . ?
Cl4 O20 1.434(12) . ?
Cl4 O21 1.396(11) . ?
Cl4 O22 1.538(16) . ?
Cl4 O23 1.477(16) . ?
Cl5 O24 1.341(8) . ?
Cl5 O24 1.341(8) 7_565 ?
Cl5 O25 1.587(12) . ?
Cl5 O26 1.362(12) . ?
Cl6 O27 1.439(10) . ?
Cl6 O28 1.446(12) 7_565 ?
Cl6 O28 1.446(12) . ?
Cl6 O29 1.439(12) . ?
Cl6 O30 1.524(12) . ?
Cl6 O30 1.524(12) 7_565 ?
Cl7 O31 1.411(9) . ?
Cl7 O31 1.411(9) 7_565 ?
Cl7 O32 1.540(17) . ?
Cl7 O33 1.317(10) . ?
O1 H1 0.873(9) . ?
O1 C1 1.399(9) . ?
O2 C8 1.231(8) . ?
O3 C14 1.256(8) . ?
O4 H4 0.882(10) . ?
O4 C21 1.421(10) . ?
O5 H5 0.880(10) . ?
O5 C22 1.454(9) . ?
O6 C29 1.199(7) . ?
O7 C36 1.212(7) . ?
O8 H8 0.876(10) . ?
O8 C43 1.429(9) . ?
O9 O9 0.70(4) 7_575 ?
O11 O12 1.14(3) 7_575 ?
O12 O12 1.50(4) 7_575 ?
O13 O15 0.94(2) 7_575 ?
O15 O15 1.55(3) 7_575 ?
O16 O16 0.64(4) 7_575 ?
O28 O28 1.22(5) 7_565 ?
O28 O30 1.29(4) 7_565 ?
N1 C2 1.321(8) . ?
N1 C6 1.343(8) . ?
N2 N3 1.381(7) . ?
N2 C7 1.264(8) . ?
N3 H3 0.8800 . ?
N3 C8 1.342(8) . ?
N4 C9 1.358(8) . ?
N4 C13 1.340(7) . ?
N5 H5A 0.8800 . ?
N5 N6 1.368(7) . ?
N5 C14 1.347(8) . ?
N6 C15 1.286(8) . ?
N7 C16 1.326(8) . ?
N7 C20 1.310(8) . ?
N8 C23 1.323(8) . ?
N8 C27 1.363(8) . ?
N9 N10 1.357(7) . ?
N9 C28 1.299(9) . ?
N10 H10 0.8800 . ?
N10 C29 1.342(8) . ?
N11 C30 1.340(7) . ?
N11 C30 1.340(7) 7_565 ?
N12 C35 1.337(7) . ?
N12 C35 1.337(7) 7_565 ?
N13 H13 0.8800 . ?
N13 N14 1.369(7) . ?
N13 C36 1.369(8) . ?
N14 C37 1.280(8) . ?
N15 C38 1.349(8) . ?
N15 C42 1.333(8) . ?
C1 H1A 0.9900 . ?
C1 H1B 0.9900 . ?
C1 C2 1.521(10) . ?
C2 C3 1.395(10) . ?
C3 H3A 0.9500 . ?
C3 C4 1.361(11) . ?
C4 H4A 0.9500 . ?
C4 C5 1.407(10) . ?
C5 H5B 0.9500 . ?
C5 C6 1.358(9) . ?
C6 C7 1.469(9) . ?
C7 H7 0.9500 . ?
C8 C9 1.485(9) . ?
C9 C10 1.383(9) . ?
C10 H10A 0.9500 . ?
C10 C11 1.369(9) . ?
C11 H11 0.9500 . ?
C11 C12 1.388(10) . ?
C12 H12 0.9500 . ?
C12 C13 1.411(9) . ?
C13 C14 1.453(9) . ?
C15 H15 0.9500 . ?
C15 C16 1.441(9) . ?
C16 C17 1.391(9) . ?
C17 H17 0.9500 . ?
C17 C18 1.394(11) . ?
C18 H18 0.9500 . ?
C18 C19 1.368(12) . ?
C19 H19 0.9500 . ?
C19 C20 1.378(11) . ?
C20 C21 1.495(11) . ?
C21 H21A 0.9900 . ?
C21 H21B 0.9900 . ?
C22 H22A 0.9900 . ?
C22 H22B 0.9900 . ?
C22 C23 1.475(10) . ?
C23 C24 1.394(10) . ?
C24 H24 0.9500 . ?
C24 C25 1.348(10) . ?
C25 H25 0.9500 . ?
C25 C26 1.409(10) . ?
C26 H26 0.9500 . ?
C26 C27 1.329(10) . ?
C27 C28 1.469(9) . ?
C28 H28 0.9500 . ?
C29 C30 1.518(9) . ?
C30 C31 1.379(9) . ?
C31 H31 0.9500 . ?
C31 C32 1.362(8) . ?
C32 H32 0.9500 . ?
C33 H33 0.9500 . ?
C33 C34 1.382(7) 7_565 ?
C33 C34 1.382(7) . ?
C34 H34 0.9500 . ?
C34 C35 1.372(8) . ?
C35 C36 1.510(8) . ?
C37 H37 0.9500 . ?
C37 C38 1.452(9) . ?
C38 C39 1.396(9) . ?
C39 H39 0.9500 . ?
C39 C40 1.377(10) . ?
C40 H40 0.9500 . ?
C40 C41 1.339(10) . ?
C41 H41 0.9500 . ?
C41 C42 1.386(10) . ?
C42 C43 1.489(10) . ?
C43 H43A 0.9900 . ?
C43 H43B 0.9900 . ?

loop_
_geom_torsion_atom_site_label_1
_geom_torsion_atom_site_label_2
_geom_torsion_atom_site_label_3
_geom_torsion_atom_site_label_4
_geom_torsion
_geom_torsion_site_symmetry_1
_geom_torsion_site_symmetry_2
_geom_torsion_site_symmetry_3
_geom_torsion_site_symmetry_4
_geom_torsion_publ_flag
Co1 O1 C1 C2 1.2(8) . . . . ?
Co1 O8 C43 C42 14.9(9) . . . . ?
Co1 N1 C2 C1 -9.7(8) . . . . ?
Co1 N1 C2 C3 171.6(5) . . . . ?
Co1 N1 C6 C5 -171.4(5) . . . . ?
Co1 N1 C6 C7 6.5(7) . . . . ?
Co1 N2 N3 C8 -26.5(7) . . . . ?
Co1 N2 C7 C6 2.1(7) . . . . ?
Co1 N14 C37 C38 -2.1(7) . . . . ?
Co1 N15 C38 C37 -0.8(7) . . . . ?
Co1 N15 C38 C39 -179.6(5) . . . . ?
Co1 N15 C42 C41 179.6(5) . . . . ?
Co1 N15 C42 C43 0.9(9) . . . . ?
Co2 O4 C21 C20 -15.4(9) . . . . ?
Co2 O5 C22 C23 0.5(9) . . . . ?
Co2 N6 C15 C16 -3.7(7) . . . . ?
Co2 N7 C16 C15 -5.3(7) . . . . ?
Co2 N7 C16 C17 174.6(5) . . . . ?
Co2 N7 C20 C19 -173.6(6) . . . . ?
Co2 N7 C20 C21 4.9(9) . . . . ?
Co2 N8 C23 C22 2.5(9) . . . . ?
Co2 N8 C23 C24 179.2(5) . . . . ?
Co2 N8 C27 C26 179.1(5) . . . . ?
Co2 N8 C27 C28 -0.4(7) . . . . ?
Co2 N9 N10 C29 -8.2(8) . . . . ?
Co2 N9 C28 C27 3.7(7) . . . . ?
O1 C1 C2 N1 5.0(9) . . . . ?
O1 C1 C2 C3 -176.3(6) . . . . ?
O2 C8 C9 N4 162.4(7) . . . . ?
O2 C8 C9 C10 -18.4(10) . . . . ?
O5 C22 C23 N8 -1.8(11) . . . . ?
O5 C22 C23 C24 -178.5(7) . . . . ?
O6 C29 C30 N11 165.3(6) . . . . ?
O6 C29 C30 C31 -12.8(9) . . . . ?
O9 Cl1 O11 O12 124.4(18) 7_575 . . 7_575 ?
O9 Cl1 O11 O12 120.1(16) . . . 7_575 ?
O9 Cl1 O12 O11 86.7(19) 7_575 . . 7_575 ?
O9 Cl1 O12 O11 60.6(19) . . . 7_575 ?
O9 Cl1 O12 O12 -95.4(14) 7_575 . . 7_575 ?
O9 Cl1 O12 O12 -121.5(13) . . . 7_575 ?
O10 Cl1 O9 O9 -95.9(5) . . . 7_575 ?
O10 Cl1 O11 O12 -123.7(18) . . . 7_575 ?
O10 Cl1 O12 O11 -69.3(16) . . . 7_575 ?
O10 Cl1 O12 O12 108.6(10) . . . 7_575 ?
O11 Cl1 O9 O9 9.1(9) . . . 7_575 ?
O11 Cl1 O9 O9 171.5(8) 7_575 . . 7_575 ?
O11 Cl1 O11 O12 -9(5) 7_575 . . 7_575 ?
O11 Cl1 O12 O11 -176.3(18) . . . 7_575 ?
O11 Cl1 O12 O12 1.6(8) . . . 7_575 ?
O11 Cl1 O12 O12 177.9(10) 7_575 . . 7_575 ?
O12 Cl1 O9 O9 61.1(13) 7_575 . . 7_575 ?
O12 Cl1 O9 O9 131.4(12) . . . 7_575 ?
O12 Cl1 O11 O12 -2.0(10) . . . 7_575 ?
O12 Cl1 O12 O11 -177.9(10) 7_575 . . 7_575 ?
O13 Cl2 O13 O15 13(4) 7_575 . . 7_575 ?
O13 Cl2 O15 O13 173(2) . . . 7_575 ?
O13 Cl2 O15 O15 -175.5(15) 7_575 . . 7_575 ?
O13 Cl2 O15 O15 -3.0(10) . . . 7_575 ?
O13 Cl2 O16 O16 -168.2(8) 7_575 . . 7_575 ?
O13 Cl2 O16 O16 -13.1(9) . . . 7_575 ?
O14 Cl2 O13 O15 123(2) . . . 7_575 ?
O14 Cl2 O15 O13 67(2) . . . 7_575 ?
O14 Cl2 O15 O15 -108.3(10) . . . 7_575 ?
O14 Cl2 O16 O16 95.7(5) . . . 7_575 ?
O15 Cl2 O13 O15 4.3(14) . . . 7_575 ?
O15 Cl2 O15 O13 175.5(15) 7_575 . . 7_575 ?
O15 Cl2 O16 O16 -133.9(12) . . . 7_575 ?
O15 Cl2 O16 O16 -57.7(13) 7_575 . . 7_575 ?
O16 Cl2 O13 O15 -118(2) . . . 7_575 ?
O16 Cl2 O13 O15 -124(2) 7_575 . . 7_575 ?
O16 Cl2 O15 O13 -62(2) . . . 7_575 ?
O16 Cl2 O15 O13 -86(2) 7_575 . . 7_575 ?
O16 Cl2 O15 O15 98.9(15) 7_575 . . 7_575 ?
O16 Cl2 O15 O15 122.7(13) . . . 7_575 ?
O27 Cl6 O28 O28 102.0(9) . . . 7_565 ?
O27 Cl6 O28 O30 -86.2(15) . . . 7_565 ?
O27 Cl6 O30 O28 -111.3(16) . . . 7_565 ?
O28 Cl6 O28 O30 171.8(10) 7_565 . . 7_565 ?
O28 Cl6 O30 O28 6.4(8) . . . 7_565 ?
O29 Cl6 O28 O28 -104.9(9) . . . 7_565 ?
O29 Cl6 O28 O30 66.9(16) . . . 7_565 ?
O29 Cl6 O30 O28 126.3(17) . . . 7_565 ?
O30 Cl6 O28 O28 -171.8(10) 7_565 . . 7_565 ?
O30 Cl6 O28 O28 -6.5(8) . . . 7_565 ?
O30 Cl6 O28 O30 165.3(19) . . . 7_565 ?
O30 Cl6 O30 O28 29(4) 7_565 . . 7_565 ?
N1 C2 C3 C4 -0.8(11) . . . . ?
N1 C6 C7 N2 -5.6(8) . . . . ?
N2 N3 C8 O2 2.4(10) . . . . ?
N2 N3 C8 C9 -176.4(5) . . . . ?
N3 N2 C7 C6 176.4(5) . . . . ?
N3 C8 C9 N4 -18.7(8) . . . . ?
N3 C8 C9 C10 160.4(6) . . . . ?
N4 C9 C10 C11 -2.1(11) . . . . ?
N4 C13 C14 O3 -163.7(6) . . . . ?
N4 C13 C14 N5 17.4(8) . . . . ?
N5 N6 C15 C16 179.8(5) . . . . ?
N6 N5 C14 O3 -4.3(9) . . . . ?
N6 N5 C14 C13 174.5(5) . . . . ?
N6 C15 C16 N7 6.0(9) . . . . ?
N6 C15 C16 C17 -173.9(6) . . . . ?
N7 C16 C17 C18 -1.5(11) . . . . ?
N7 C20 C21 O4 7.2(10) . . . . ?
N8 C23 C24 C25 1.4(12) . . . . ?
N8 C27 C28 N9 -2.4(9) . . . . ?
N9 N10 C29 O6 -3.7(10) . . . . ?
N9 N10 C29 C30 176.4(5) . . . . ?
N10 N9 C28 C27 175.2(6) . . . . ?
N10 C29 C30 N11 -14.8(8) . . . . ?
N10 C29 C30 C31 167.1(6) . . . . ?
N11 C30 C31 C32 -0.6(11) . . . . ?
N12 C35 C36 O7 -163.7(6) . . . . ?
N12 C35 C36 N13 16.2(8) . . . . ?
N13 N14 C37 C38 -174.3(5) . . . . ?
N14 N13 C36 O7 6.0(9) . . . . ?
N14 N13 C36 C35 -173.8(5) . . . . ?
N14 C37 C38 N15 2.0(9) . . . . ?
N14 C37 C38 C39 -179.3(6) . . . . ?
N15 C38 C39 C40 -0.9(10) . . . . ?
N15 C42 C43 O8 -10.4(10) . . . . ?
C1 C2 C3 C4 -179.4(7) . . . . ?
C2 N1 C6 C5 2.7(10) . . . . ?
C2 N1 C6 C7 -179.4(6) . . . . ?
C2 C3 C4 C5 3.4(11) . . . . ?
C3 C4 C5 C6 -2.9(11) . . . . ?
C4 C5 C6 N1 -0.1(10) . . . . ?
C4 C5 C6 C7 -177.7(6) . . . . ?
C5 C6 C7 N2 172.2(6) . . . . ?
C6 N1 C2 C1 176.5(6) . . . . ?
C6 N1 C2 C3 -2.2(10) . . . . ?
C7 N2 N3 C8 160.3(6) . . . . ?
C8 C9 C10 C11 178.9(7) . . . . ?
C9 N4 C13 C12 -2.1(10) . . . . ?
C9 N4 C13 C14 -179.2(5) . . . . ?
C9 C10 C11 C12 0.6(14) . . . . ?
C10 C11 C12 C13 0.0(13) . . . . ?
C11 C12 C13 N4 0.8(11) . . . . ?
C11 C12 C13 C14 177.7(7) . . . . ?
C12 C13 C14 O3 19.1(10) . . . . ?
C12 C13 C14 N5 -159.7(6) . . . . ?
C13 N4 C9 C8 -178.1(5) . . . . ?
C13 N4 C9 C10 2.8(10) . . . . ?
C14 N5 N6 Co2 20.9(7) . . . . ?
C14 N5 N6 C15 -163.3(6) . . . . ?
C15 C16 C17 C18 178.4(7) . . . . ?
C16 N7 C20 C19 2.3(10) . . . . ?
C16 N7 C20 C21 -179.2(7) . . . . ?
C16 C17 C18 C19 3.7(12) . . . . ?
C17 C18 C19 C20 -3.1(12) . . . . ?
C18 C19 C20 N7 0.1(12) . . . . ?
C18 C19 C20 C21 -178.4(8) . . . . ?
C19 C20 C21 O4 -174.2(7) . . . . ?
C20 N7 C16 C15 178.5(6) . . . . ?
C20 N7 C16 C17 -1.6(10) . . . . ?
C22 C23 C24 C25 178.0(8) . . . . ?
C23 N8 C27 C26 -1.1(10) . . . . ?
C23 N8 C27 C28 179.4(6) . . . . ?
C23 C24 C25 C26 -0.7(12) . . . . ?
C24 C25 C26 C27 -0.8(12) . . . . ?
C25 C26 C27 N8 1.8(11) . . . . ?
C25 C26 C27 C28 -178.8(7) . . . . ?
C26 C27 C28 N9 178.1(6) . . . . ?
C27 N8 C23 C22 -177.3(7) . . . . ?
C27 N8 C23 C24 -0.5(10) . . . . ?
C28 N9 N10 C29 -177.9(6) . . . . ?
C29 C30 C31 C32 177.3(7) . . . . ?
C30 N11 C30 C29 -175.6(4) 7_565 . . . ?
C30 N11 C30 C31 2.4(12) 7_565 . . . ?
C30 C31 C32 C31 -1.3(13) . . . 7_565 ?
C33 C34 C35 N12 1.8(10) . . . . ?
C33 C34 C35 C36 -175.0(6) . . . . ?
C34 C33 C34 C35 -0.7(13) 7_565 . . . ?
C34 C35 C36 O7 13.3(9) . . . . ?
C34 C35 C36 N13 -166.9(5) . . . . ?
C35 N12 C35 C34 -2.7(12) 7_565 . . . ?
C35 N12 C35 C36 174.1(4) 7_565 . . . ?
C36 N13 N14 Co1 9.3(8) . . . . ?
C36 N13 N14 C37 -179.7(5) . . . . ?
C37 C38 C39 C40 -179.6(7) . . . . ?
C38 N15 C42 C41 -0.3(10) . . . . ?
C38 N15 C42 C43 -179.0(6) . . . . ?
C38 C39 C40 C41 1.6(12) . . . . ?
C39 C40 C41 C42 -1.5(12) . . . . ?
C40 C41 C42 N15 0.9(11) . . . . ?
C40 C41 C42 C43 179.5(8) . . . . ?
C41 C42 C43 O8 170.9(7) . . . . ?
C42 N15 C38 C37 179.1(6) . . . . ?
C42 N15 C38 C39 0.3(9) . . . . ?

loop_
_platon_squeeze_void_nr
_platon_squeeze_void_average_x
_platon_squeeze_void_average_y
_platon_squeeze_void_average_z
_platon_squeeze_void_volume
_platon_squeeze_void_count_electrons
_platon_squeeze_void_content
1 0.500 -0.057 0.500 2345 777 ' '
2 0.000 -0.015 0.000 2346 777 ' '
3 0.193 0.250 0.552 55 22 ' '
4 0.693 0.250 0.948 56 22 ' '
5 0.307 0.750 0.052 55 21 ' '
6 0.807 0.750 0.448 55 21 ' '
